data_7245466
loop_
_publ_author_name
'Tominaga, Masahide'
'Hyodo, Tadashi'
'Mizuno, Kosuke'
'Kawahata, Masatoshi'
'Yamaguchi, Kentaro'

_publ_section_title
;
 Water adsorption in porous organic crystals of adamantane-bearing
 macrocycles
;
_journal_name_full CrystEngComm
_journal_paper_doi 10.1039/D2CE01030E
_journal_year 2022
_chemical_formula_moiety 'C48 H40 Cl4 N8 O4'
_chemical_formula_sum 'C48 H40 Cl4 N8 O4'
_chemical_formula_weight 934.68
_space_group_crystal_system monoclinic
_space_group_IT_number 14
_space_group_name_Hall '-P 2yn'
_space_group_name_H-M_alt 'P 1 21/n 1'
_atom_sites_solution_hydrogens geom
_atom_sites_solution_primary iterative
_audit_creation_date 2022-04-23
_audit_creation_method
;
Olex2 1.5
(compiled 2022.04.07 svn.rca3783a0 for OlexSys, GUI svn.r6498)
;
_audit_update_record
;
2022-07-14 deposited with the CCDC.	2022-09-02 downloaded from the CCDC.
;
_cell_angle_alpha 90
_cell_angle_beta 102.86(3)
_cell_angle_gamma 90
_cell_formula_units_Z 2
_cell_length_a 16.080(6)
_cell_length_b 6.799(5)
_cell_length_c 24.380(11)
_cell_measurement_reflns_used 9920
_cell_measurement_temperature 100.15
_cell_measurement_theta_max 79.34
_cell_measurement_theta_min 2.83
_cell_volume 2599(2)
_computing_cell_refinement 'SAINT (Bruker AXS, 2015)'
_computing_data_collection 'APEX3 (Bruker AXS, 2015)'
_computing_data_reduction 'SAINT (Bruker AXS, 2015)'
_computing_molecular_graphics 'Olex2 1.5 (Dolomanov et al., 2009)'
_computing_publication_material 'Olex2 1.5 (Dolomanov et al., 2009)'
_computing_structure_refinement 'SHELXL 2018/3 (Sheldrick, 2015)'
_computing_structure_solution 'olex2.solve 1.5 (Bourhis et al., 2015)'
_diffrn_ambient_temperature 100.15
_diffrn_measured_fraction_theta_full 0.997
_diffrn_measured_fraction_theta_max 0.957
_diffrn_measurement_device_type 'BrukerD8 goniometer'
_diffrn_measurement_method 'omega and phi scans'
_diffrn_radiation_type CuK\a
_diffrn_radiation_wavelength 1.54184
_diffrn_reflns_av_R_equivalents 0.0484
_diffrn_reflns_av_unetI/netI 0.0262
_diffrn_reflns_Laue_measured_fraction_full 0.997
_diffrn_reflns_Laue_measured_fraction_max 0.957
_diffrn_reflns_limit_h_max 20
_diffrn_reflns_limit_h_min -19
_diffrn_reflns_limit_k_max 8
_diffrn_reflns_limit_k_min -8
_diffrn_reflns_limit_l_max 30
_diffrn_reflns_limit_l_min -30
_diffrn_reflns_number 36298
_diffrn_reflns_point_group_measured_fraction_full 0.997
_diffrn_reflns_point_group_measured_fraction_max 0.957
_diffrn_reflns_theta_full 67.684
_diffrn_reflns_theta_max 80.438
_diffrn_reflns_theta_min 5.668
_diffrn_source 'rotating-anode X-ray tube'
_exptl_absorpt_coefficient_mu 2.455
_exptl_absorpt_correction_T_max 0.8526
_exptl_absorpt_correction_T_min 0.7647
_exptl_absorpt_correction_type empirical
_exptl_absorpt_process_details 'SADABS Sheldrick 1996'
_exptl_crystal_colour pink
_exptl_crystal_density_diffrn 1.195
_exptl_crystal_description prismatic
_exptl_crystal_F_000 968
_exptl_crystal_size_max 0.1
_exptl_crystal_size_mid 0.08
_exptl_crystal_size_min 0.08
_refine_diff_density_max 0.276
_refine_diff_density_min -0.321
_refine_diff_density_rms 0.053
_refine_ls_extinction_method none
_refine_ls_goodness_of_fit_ref 1.076
_refine_ls_hydrogen_treatment constr
_refine_ls_matrix_type full
_refine_ls_number_parameters 299
_refine_ls_number_reflns 5466
_refine_ls_number_restraints 0
_refine_ls_restrained_S_all 1.076
_refine_ls_R_factor_all 0.0587
_refine_ls_R_factor_gt 0.0540
_refine_ls_shift/su_max 0.000
_refine_ls_shift/su_mean 0.000
_refine_ls_structure_factor_coef Fsqd
_refine_ls_weighting_details 'w=1/[\s^2^(Fo^2^)+(0.0746P)^2^+1.8819P] where P=(Fo^2^+2Fc^2^)/3'
_refine_ls_weighting_scheme calc
_refine_ls_wR_factor_gt 0.1570
_refine_ls_wR_factor_ref 0.1600
_reflns_Friedel_coverage 0.000
_reflns_number_gt 4873
_reflns_number_total 5466
_reflns_threshold_expression 'I > 2\s(I)'
_cod_data_source_file d2ce01030e2.cif
_cod_data_source_block 2b_MASK
_cod_database_code 7245466
_shelx_shelxl_version_number 2018/3
_shelx_space_group_comment
;
The symmetry employed for this shelxl refinement is uniquely defined
by the following loop, which should always be used as a source of
symmetry information in preference to the above space-group names.
They are only intended as comments.
;
_shelx_estimated_absorpt_t_max 0.828
_shelx_estimated_absorpt_t_min 0.791
_olex2_refinement_description
;
1. Fixed Uiso
 At 1.2 times of:
  All C(H) groups, All C(H,H) groups
2. Others
 Sof(Cl1B)=1-FVAR(1)
 Sof(Cl1A)=FVAR(1)
3.a Ternary CH refined with riding coordinates:
 C10(H10), C12(H12)
3.b Secondary CH2 refined with riding coordinates:
 C9(H9A,H9B), C11(H11A,H11B), C13(H13A,H13B), C14(H14A,H14B), C15(H15A,H15B),
 C24(H24A,H24B)
3.c Aromatic/amide H refined with riding coordinates:
 C4(H4), C6(H6), C7(H7), C19(H19), C21(H21), C22(H22)
;
_smtbx_masks_special_details
;
A solvent mask was calculated and 214 electrons were 
found in a volume of 678\%A^3^ in 1 void per unit cell. 
This is consistent with the presence of 
10[H2O] per Formula Unit 
which account for 200 electrons 
per unit cell.
;
_smtbx_masks_void_probe_radius 1.2
_smtbx_masks_void_truncation_radius 1.2
_olex2_submission_special_instructions 'No special instructions were received'

loop_
_space_group_symop_operation_xyz
'x, y, z'
'-x+1/2, y+1/2, -z+1/2'
'-x, -y, -z'
'x-1/2, -y-1/2, z-1/2'

loop_
_atom_site_label
_atom_site_type_symbol
_atom_site_fract_x
_atom_site_fract_y
_atom_site_fract_z
_atom_site_U_iso_or_equiv
_atom_site_adp_type
_atom_site_occupancy
_atom_site_site_symmetry_order
_atom_site_calc_flag
_atom_site_refinement_flags_posn
_atom_site_refinement_flags_adp
_atom_site_refinement_flags_occupancy
_atom_site_disorder_assembly
_atom_site_disorder_group
C1 C 0.34311(15) 0.7552(4) 0.25957(10) 0.0502(6) Uani 1 1 d . . . . .
C2 C 0.48794(14) 0.7045(4) 0.25923(10) 0.0492(6) Uani 1 1 d . . . . .
C3 C 0.53629(16) 0.8445(4) 0.29381(11) 0.0506(6) Uani 1 1 d . . . . .
C4 C 0.62029(15) 0.8044(4) 0.32080(11) 0.0486(6) Uani 1 1 d . . . . .
H4 H 0.652521 0.901210 0.344518 0.058 Uiso 1 1 calc R U . . .
C5 C 0.65757(14) 0.6255(4) 0.31357(10) 0.0424(5) Uani 1 1 d . . . . .
C6 C 0.60733(14) 0.4885(4) 0.27792(10) 0.0459(5) Uani 1 1 d . . . . .
H6 H 0.631432 0.365215 0.271705 0.055 Uiso 1 1 calc R U . . .
C7 C 0.52273(14) 0.5284(4) 0.25125(10) 0.0492(6) Uani 1 1 d . . . . .
H7 H 0.489781 0.432358 0.227641 0.059 Uiso 1 1 calc R U . . .
C8 C 0.74975(13) 0.5790(4) 0.34487(9) 0.0407(5) Uani 1 1 d . . . . .
C9 C 0.80719(14) 0.7629(4) 0.34999(11) 0.0463(5) Uani 1 1 d . . . . .
H9A H 0.783125 0.868095 0.369862 0.056 Uiso 1 1 calc R U . . .
H9B H 0.808569 0.811551 0.311930 0.056 Uiso 1 1 calc R U . . .
C10 C 0.89884(14) 0.7152(4) 0.38248(11) 0.0481(6) Uani 1 1 d . . . . .
H10 H 0.934516 0.836713 0.385059 0.058 Uiso 1 1 calc R U . . .
C11 C 0.93736(15) 0.5564(5) 0.35199(11) 0.0532(7) Uani 1 1 d . . . . .
H11A H 0.996205 0.526576 0.372787 0.064 Uiso 1 1 calc R U . . .
H11B H 0.939597 0.601986 0.313774 0.064 Uiso 1 1 calc R U . . .
C12 C 0.88190(14) 0.3727(4) 0.34819(10) 0.0465(6) Uani 1 1 d . . . . .
H12 H 0.906881 0.266541 0.328447 0.056 Uiso 1 1 calc R U . . .
C13 C 0.79013(14) 0.4177(4) 0.31488(10) 0.0482(6) Uani 1 1 d . . . . .
H13A H 0.791599 0.461793 0.276412 0.058 Uiso 1 1 calc R U . . .
H13B H 0.755112 0.296746 0.311741 0.058 Uiso 1 1 calc R U . . .
C14 C 0.74897(13) 0.5075(4) 0.40538(9) 0.0382(5) Uani 1 1 d . . . . .
H14A H 0.723344 0.610569 0.425109 0.046 Uiso 1 1 calc R U . . .
H14B H 0.713280 0.387895 0.403171 0.046 Uiso 1 1 calc R U . . .
C15 C 0.89628(14) 0.6466(4) 0.44205(10) 0.0431(5) Uani 1 1 d . . . . .
H15A H 0.872817 0.752740 0.461945 0.052 Uiso 1 1 calc R U . . .
H15B H 0.954890 0.617307 0.463390 0.052 Uiso 1 1 calc R U . . .
C16 C 0.22145(14) 0.7565(4) 0.30903(10) 0.0446(5) Uani 1 1 d . . . . .
C17 C 0.16235(13) 0.7032(4) 0.38906(9) 0.0420(5) Uani 1 1 d . . . . .
C18 C 0.13279(13) 0.8347(4) 0.42378(10) 0.0410(5) Uani 1 1 d . . . . .
C19 C 0.13221(13) 0.7854(4) 0.47907(10) 0.0402(5) Uani 1 1 d . . . . .
H19 H 0.111292 0.876953 0.502189 0.048 Uiso 1 1 calc R U . . .
C20 C 0.16199(13) 0.6033(3) 0.50070(9) 0.0385(5) Uani 1 1 d . . . . .
C21 C 0.19377(14) 0.4744(4) 0.46533(10) 0.0413(5) Uani 1 1 d . . . . .
H21 H 0.216381 0.350787 0.479555 0.050 Uiso 1 1 calc R U . . .
C22 C 0.19278(14) 0.5243(4) 0.40954(10) 0.0453(5) Uani 1 1 d . . . . .
H22 H 0.213276 0.433749 0.385958 0.054 Uiso 1 1 calc R U . . .
C23 C 0.15952(13) 0.5387(3) 0.56064(9) 0.0372(5) Uani 1 1 d . . . . .
C24 C 0.12117(14) 0.6977(4) 0.59269(10) 0.0413(5) Uani 1 1 d . . . . .
H24A H 0.156086 0.818716 0.595457 0.050 Uiso 1 1 calc R U . . .
H24B H 0.062739 0.729943 0.571600 0.050 Uiso 1 1 calc R U . . .
Cl1A Cl 0.4883(3) 1.0563(8) 0.29969(18) 0.044(2) Uani 0.49(5) 1 d . . P A 1
Cl1B Cl 0.4960(8) 1.087(3) 0.3084(8) 0.0908(18) Uani 0.51(5) 1 d . . P A 2
Cl2 Cl 0.09445(4) 1.06267(9) 0.39777(3) 0.04967(17) Uani 1 1 d . . . . .
N1 N 0.26682(13) 0.8103(4) 0.22850(9) 0.0530(5) Uani 1 1 d . . . . .
N2 N 0.36252(13) 0.7124(4) 0.31413(9) 0.0557(6) Uani 1 1 d . . . . .
N3 N 0.29810(12) 0.7152(4) 0.34068(9) 0.0528(6) Uani 1 1 d . . . . .
N4 N 0.20235(12) 0.8101(4) 0.25480(9) 0.0498(5) Uani 1 1 d . . . . .
O1 O 0.40386(10) 0.7474(3) 0.22948(7) 0.0562(5) Uani 1 1 d . . . . .
O2 O 0.15262(10) 0.7560(3) 0.33213(7) 0.0479(4) Uani 1 1 d . . . . .

loop_
_atom_site_aniso_label
_atom_site_aniso_U_11
_atom_site_aniso_U_22
_atom_site_aniso_U_33
_atom_site_aniso_U_23
_atom_site_aniso_U_13
_atom_site_aniso_U_12
C1 0.0346(11) 0.0744(18) 0.0453(12) 0.0084(12) 0.0169(10) 0.0023(11)
C2 0.0308(10) 0.0742(18) 0.0463(12) 0.0109(12) 0.0168(9) 0.0007(11)
C3 0.0403(12) 0.0616(16) 0.0571(14) 0.0087(12) 0.0261(11) 0.0052(11)
C4 0.0372(11) 0.0584(15) 0.0545(14) -0.0002(11) 0.0194(10) -0.0023(10)
C5 0.0318(10) 0.0568(14) 0.0427(11) 0.0030(10) 0.0169(9) -0.0021(10)
C6 0.0338(11) 0.0595(15) 0.0472(12) -0.0007(11) 0.0146(9) -0.0033(10)
C7 0.0318(11) 0.0710(17) 0.0464(13) 0.0014(12) 0.0123(9) -0.0045(11)
C8 0.0289(10) 0.0552(14) 0.0409(11) -0.0051(10) 0.0140(8) -0.0038(9)
C9 0.0355(11) 0.0551(15) 0.0506(13) 0.0051(11) 0.0147(10) -0.0074(10)
C10 0.0330(11) 0.0598(15) 0.0532(13) 0.0014(11) 0.0135(10) -0.0134(10)
C11 0.0298(10) 0.083(2) 0.0508(13) 0.0050(13) 0.0174(10) -0.0057(11)
C12 0.0330(10) 0.0665(16) 0.0444(12) -0.0104(11) 0.0178(9) 0.0014(10)
C13 0.0322(11) 0.0742(18) 0.0408(11) -0.0109(11) 0.0135(9) 0.0001(11)
C14 0.0316(10) 0.0445(12) 0.0422(11) -0.0048(9) 0.0161(8) -0.0031(9)
C15 0.0328(10) 0.0508(13) 0.0475(12) -0.0052(10) 0.0126(9) -0.0091(10)
C16 0.0329(10) 0.0609(15) 0.0429(12) 0.0002(10) 0.0144(9) 0.0016(10)
C17 0.0290(10) 0.0606(15) 0.0387(11) -0.0022(10) 0.0127(8) -0.0038(9)
C18 0.0304(10) 0.0476(13) 0.0462(12) -0.0023(10) 0.0112(9) -0.0051(9)
C19 0.0311(10) 0.0478(13) 0.0443(11) -0.0084(10) 0.0139(9) -0.0037(9)
C20 0.0293(9) 0.0465(12) 0.0418(11) -0.0075(9) 0.0125(8) -0.0066(9)
C21 0.0366(11) 0.0464(13) 0.0441(12) -0.0052(10) 0.0156(9) -0.0018(9)
C22 0.0352(11) 0.0595(15) 0.0453(12) -0.0105(11) 0.0179(9) -0.0012(10)
C23 0.0311(10) 0.0424(12) 0.0407(11) -0.0076(9) 0.0139(8) -0.0036(8)
C24 0.0320(10) 0.0506(13) 0.0443(11) -0.0096(10) 0.0148(9) -0.0002(9)
Cl1A 0.0380(16) 0.040(2) 0.056(3) -0.0048(8) 0.0152(12) 0.0056(8)
Cl1B 0.066(2) 0.081(3) 0.134(4) -0.005(3) 0.040(2) 0.015(2)
Cl2 0.0471(3) 0.0491(3) 0.0542(3) 0.0020(3) 0.0143(3) -0.0016(2)
N1 0.0359(10) 0.0814(16) 0.0448(11) 0.0057(10) 0.0157(8) 0.0066(10)
N2 0.0317(9) 0.0913(18) 0.0477(11) 0.0131(11) 0.0164(8) 0.0015(10)
N3 0.0330(10) 0.0846(17) 0.0437(10) 0.0064(10) 0.0149(8) -0.0007(10)
N4 0.0347(9) 0.0737(15) 0.0440(10) 0.0013(10) 0.0149(8) 0.0048(9)
O1 0.0333(8) 0.0915(14) 0.0479(9) 0.0152(9) 0.0183(7) 0.0102(8)
O2 0.0318(8) 0.0740(12) 0.0414(8) 0.0012(8) 0.0155(6) 0.0038(7)

loop_
_atom_type_symbol
_atom_type_description
_atom_type_scat_dispersion_real
_atom_type_scat_dispersion_imag
_atom_type_scat_source
C C 0.0181 0.0091 'International Tables Vol C Tables 4.2.6.8 and 6.1.1.4'
H H 0.0000 0.0000 'International Tables Vol C Tables 4.2.6.8 and 6.1.1.4'
Cl Cl 0.3639 0.7018 'International Tables Vol C Tables 4.2.6.8 and 6.1.1.4'
N N 0.0311 0.0180 'International Tables Vol C Tables 4.2.6.8 and 6.1.1.4'
O O 0.0492 0.0322 'International Tables Vol C Tables 4.2.6.8 and 6.1.1.4'

loop_
_geom_angle_atom_site_label_1
_geom_angle_atom_site_label_2
_geom_angle_atom_site_label_3
_geom_angle
_geom_angle_site_symmetry_1
_geom_angle_site_symmetry_3
_geom_angle_publ_flag
N1 C1 O1 112.7(2) . . ?
N2 C1 N1 127.4(2) . . ?
N2 C1 O1 119.9(2) . . ?
C3 C2 O1 120.8(3) . . ?
C7 C2 C3 120.0(2) . . ?
C7 C2 O1 119.1(2) . . ?
C2 C3 C4 120.4(3) . . ?
C2 C3 Cl1A 116.1(3) . . ?
C2 C3 Cl1B 124.0(7) . . ?
C4 C3 Cl1A 123.5(3) . . ?
C4 C3 Cl1B 115.6(7) . . ?
C3 C4 H4 119.5 . . ?
C5 C4 C3 120.9(3) . . ?
C5 C4 H4 119.5 . . ?
C4 C5 C6 117.2(2) . . ?
C4 C5 C8 120.9(2) . . ?
C6 C5 C8 121.9(2) . . ?
C5 C6 H6 119.1 . . ?
C7 C6 C5 121.8(3) . . ?
C7 C6 H6 119.1 . . ?
C2 C7 C6 119.7(3) . . ?
C2 C7 H7 120.2 . . ?
C6 C7 H7 120.2 . . ?
C5 C8 C9 111.5(2) . . ?
C5 C8 C14 108.87(17) . . ?
C9 C8 C14 107.90(19) . . ?
C13 C8 C5 111.83(19) . . ?
C13 C8 C9 107.91(19) . . ?
C13 C8 C14 108.7(2) . . ?
C8 C9 H9A 109.5 . . ?
C8 C9 H9B 109.5 . . ?
C8 C9 C10 110.9(2) . . ?
H9A C9 H9B 108.0 . . ?
C10 C9 H9A 109.5 . . ?
C10 C9 H9B 109.5 . . ?
C9 C10 H10 109.1 . . ?
C11 C10 C9 110.2(2) . . ?
C11 C10 H10 109.1 . . ?
C11 C10 C15 110.3(2) . . ?
C15 C10 C9 109.01(18) . . ?
C15 C10 H10 109.1 . . ?
C10 C11 H11A 110.0 . . ?
C10 C11 H11B 110.0 . . ?
C10 C11 C12 108.37(19) . . ?
H11A C11 H11B 108.4 . . ?
C12 C11 H11A 110.0 . . ?
C12 C11 H11B 110.0 . . ?
C11 C12 H12 109.2 . . ?
C11 C12 C13 110.2(2) . . ?
C11 C12 C24 109.9(2) . 3_666 ?
C13 C12 H12 109.2 . . ?
C24 C12 H12 109.2 3_666 . ?
C24 C12 C13 109.21(18) 3_666 . ?
C8 C13 C12 110.20(19) . . ?
C8 C13 H13A 109.6 . . ?
C8 C13 H13B 109.6 . . ?
C12 C13 H13A 109.6 . . ?
C12 C13 H13B 109.6 . . ?
H13A C13 H13B 108.1 . . ?
C8 C14 H14A 109.4 . . ?
C8 C14 H14B 109.4 . . ?
H14A C14 H14B 108.0 . . ?
C23 C14 C8 111.25(17) 3_666 . ?
C23 C14 H14A 109.4 3_666 . ?
C23 C14 H14B 109.4 3_666 . ?
C10 C15 H15A 109.6 . . ?
C10 C15 H15B 109.6 . . ?
C10 C15 C23 110.27(19) . 3_666 ?
H15A C15 H15B 108.1 . . ?
C23 C15 H15A 109.6 3_666 . ?
C23 C15 H15B 109.6 3_666 . ?
N3 C16 N4 127.5(2) . . ?
N3 C16 O2 119.8(2) . . ?
N4 C16 O2 112.6(2) . . ?
C18 C17 O2 117.4(2) . . ?
C22 C17 C18 119.7(2) . . ?
C22 C17 O2 122.7(2) . . ?
C17 C18 C19 120.9(2) . . ?
C17 C18 Cl2 119.69(19) . . ?
C19 C18 Cl2 119.38(18) . . ?
C18 C19 H19 119.8 . . ?
C20 C19 C18 120.4(2) . . ?
C20 C19 H19 119.8 . . ?
C19 C20 C21 117.8(2) . . ?
C19 C20 C23 122.46(19) . . ?
C21 C20 C23 119.8(2) . . ?
C20 C21 H21 119.4 . . ?
C22 C21 C20 121.3(2) . . ?
C22 C21 H21 119.4 . . ?
C17 C22 C21 119.9(2) . . ?
C17 C22 H22 120.1 . . ?
C21 C22 H22 120.1 . . ?
C15 C23 C14 109.35(19) 3_666 3_666 ?
C15 C23 C24 107.49(18) 3_666 . ?
C20 C23 C14 110.10(17) . 3_666 ?
C20 C23 C15 109.38(18) . 3_666 ?
C20 C23 C24 112.4(2) . . ?
C24 C23 C14 108.09(18) . 3_666 ?
C12 C24 C23 111.0(2) 3_666 . ?
C12 C24 H24A 109.4 3_666 . ?
C12 C24 H24B 109.4 3_666 . ?
C23 C24 H24A 109.4 . . ?
C23 C24 H24B 109.4 . . ?
H24A C24 H24B 108.0 . . ?
N4 N1 C1 116.0(2) . . ?
C1 N2 N3 116.5(2) . . ?
C16 N3 N2 116.1(2) . . ?
N1 N4 C16 116.3(2) . . ?
C1 O1 C2 117.07(19) . . ?
C16 O2 C17 119.39(18) . . ?

loop_
_geom_bond_atom_site_label_1
_geom_bond_atom_site_label_2
_geom_bond_distance
_geom_bond_site_symmetry_2
_geom_bond_publ_flag
C1 N1 1.344(3) . ?
C1 N2 1.329(3) . ?
C1 O1 1.347(3) . ?
C2 C3 1.389(4) . ?
C2 C7 1.354(4) . ?
C2 O1 1.415(3) . ?
C3 C4 1.391(4) . ?
C3 Cl1A 1.655(6) . ?
C3 Cl1B 1.837(18) . ?
C4 H4 0.9500 . ?
C4 C5 1.385(4) . ?
C5 C6 1.401(4) . ?
C5 C8 1.541(3) . ?
C6 H6 0.9500 . ?
C6 C7 1.398(3) . ?
C7 H7 0.9500 . ?
C8 C9 1.543(3) . ?
C8 C13 1.539(3) . ?
C8 C14 1.556(3) . ?
C9 H9A 0.9900 . ?
C9 H9B 0.9900 . ?
C9 C10 1.544(3) . ?
C10 H10 1.0000 . ?
C10 C11 1.519(4) . ?
C10 C15 1.535(3) . ?
C11 H11A 0.9900 . ?
C11 H11B 0.9900 . ?
C11 C12 1.526(4) . ?
C12 H12 1.0000 . ?
C12 C13 1.548(3) . ?
C12 C24 1.530(3) 3_666 ?
C13 H13A 0.9900 . ?
C13 H13B 0.9900 . ?
C14 H14A 0.9900 . ?
C14 H14B 0.9900 . ?
C14 C23 1.552(3) 3_666 ?
C15 H15A 0.9900 . ?
C15 H15B 0.9900 . ?
C15 C23 1.540(3) 3_666 ?
C16 N3 1.330(3) . ?
C16 N4 1.339(3) . ?
C16 O2 1.349(3) . ?
C17 C18 1.386(3) . ?
C17 C22 1.364(4) . ?
C17 O2 1.408(3) . ?
C18 C19 1.391(3) . ?
C18 Cl2 1.735(3) . ?
C19 H19 0.9500 . ?
C19 C20 1.389(4) . ?
C20 C21 1.403(3) . ?
C20 C23 1.535(3) . ?
C21 H21 0.9500 . ?
C21 C22 1.398(3) . ?
C22 H22 0.9500 . ?
C23 C24 1.541(3) . ?
C24 H24A 0.9900 . ?
C24 H24B 0.9900 . ?
N1 N4 1.335(3) . ?
N2 N3 1.338(3) . ?

loop_
_geom_torsion_atom_site_label_1
_geom_torsion_atom_site_label_2
_geom_torsion_atom_site_label_3
_geom_torsion_atom_site_label_4
_geom_torsion
_geom_torsion_site_symmetry_1
_geom_torsion_site_symmetry_2
_geom_torsion_site_symmetry_3
_geom_torsion_site_symmetry_4
_geom_torsion_publ_flag
C1 N1 N4 C16 0.5(4) . . . . ?
C1 N2 N3 C16 1.3(4) . . . . ?
C2 C3 C4 C5 0.4(4) . . . . ?
C3 C2 C7 C6 -0.1(4) . . . . ?
C3 C2 O1 C1 -73.7(3) . . . . ?
C3 C4 C5 C6 0.3(3) . . . . ?
C3 C4 C5 C8 -178.2(2) . . . . ?
C4 C5 C6 C7 -0.9(3) . . . . ?
C4 C5 C8 C9 -36.5(3) . . . . ?
C4 C5 C8 C13 -157.4(2) . . . . ?
C4 C5 C8 C14 82.4(3) . . . . ?
C5 C6 C7 C2 0.8(4) . . . . ?
C5 C8 C9 C10 178.83(19) . . . . ?
C5 C8 C13 C12 -178.9(2) . . . . ?
C5 C8 C14 C23 -179.15(19) . . . 3_666 ?
C6 C5 C8 C9 145.0(2) . . . . ?
C6 C5 C8 C13 24.1(3) . . . . ?
C6 C5 C8 C14 -96.0(2) . . . . ?
C7 C2 C3 C4 -0.5(4) . . . . ?
C7 C2 C3 Cl1A 178.8(2) . . . . ?
C7 C2 C3 Cl1B -179.4(3) . . . . ?
C7 C2 O1 C1 109.9(3) . . . . ?
C8 C5 C6 C7 177.6(2) . . . . ?
C8 C9 C10 C11 60.1(3) . . . . ?
C8 C9 C10 C15 -61.0(3) . . . . ?
C9 C8 C13 C12 58.1(3) . . . . ?
C9 C8 C14 C23 -58.0(2) . . . 3_666 ?
C9 C10 C11 C12 -60.0(3) . . . . ?
C9 C10 C15 C23 60.0(3) . . . 3_666 ?
C10 C11 C12 C13 60.6(3) . . . . ?
C10 C11 C12 C24 -59.9(3) . . . 3_666 ?
C11 C10 C15 C23 -61.1(2) . . . 3_666 ?
C11 C12 C13 C8 -60.8(3) . . . . ?
C13 C8 C9 C10 -58.0(3) . . . . ?
C13 C8 C14 C23 58.8(2) . . . 3_666 ?
C14 C8 C9 C10 59.3(2) . . . . ?
C14 C8 C13 C12 -58.7(3) . . . . ?
C14 C23 C24 C12 -59.4(2) 3_666 . . 3_666 ?
C15 C10 C11 C12 60.4(3) . . . . ?
C15 C23 C24 C12 58.6(2) 3_666 . . 3_666 ?
C17 C18 C19 C20 0.5(3) . . . . ?
C18 C17 C22 C21 0.2(3) . . . . ?
C18 C17 O2 C16 125.8(2) . . . . ?
C18 C19 C20 C21 1.2(3) . . . . ?
C18 C19 C20 C23 -177.57(19) . . . . ?
C19 C20 C21 C22 -2.2(3) . . . . ?
C19 C20 C23 C14 -120.7(2) . . . 3_666 ?
C19 C20 C23 C15 119.1(2) . . . 3_666 ?
C19 C20 C23 C24 -0.2(3) . . . . ?
C20 C21 C22 C17 1.6(3) . . . . ?
C20 C23 C24 C12 178.94(17) . . . 3_666 ?
C21 C20 C23 C14 60.5(3) . . . 3_666 ?
C21 C20 C23 C15 -59.6(3) . . . 3_666 ?
C21 C20 C23 C24 -178.93(19) . . . . ?
C22 C17 C18 C19 -1.2(3) . . . . ?
C22 C17 C18 Cl2 179.75(17) . . . . ?
C22 C17 O2 C16 -59.6(3) . . . . ?
C23 C20 C21 C22 176.6(2) . . . . ?
C24 C12 C13 C8 60.0(3) 3_666 . . . ?
Cl1A C3 C4 C5 -178.9(2) . . . . ?
Cl1B C3 C4 C5 179.4(3) . . . . ?
Cl2 C18 C19 C20 179.55(16) . . . . ?
N1 C1 N2 N3 3.5(5) . . . . ?
N1 C1 O1 C2 175.6(3) . . . . ?
N2 C1 N1 N4 -4.5(5) . . . . ?
N2 C1 O1 C2 -3.8(4) . . . . ?
N3 C16 N4 N1 4.5(4) . . . . ?
N3 C16 O2 C17 -2.7(4) . . . . ?
N4 C16 N3 N2 -5.5(4) . . . . ?
N4 C16 O2 C17 -179.9(2) . . . . ?
O1 C1 N1 N4 176.2(2) . . . . ?
O1 C1 N2 N3 -177.2(3) . . . . ?
O1 C2 C3 C4 -176.9(2) . . . . ?
O1 C2 C3 Cl1A 2.4(3) . . . . ?
O1 C2 C3 Cl1B 4.2(4) . . . . ?
O1 C2 C7 C6 176.4(2) . . . . ?
O2 C16 N3 N2 177.9(2) . . . . ?
O2 C16 N4 N1 -178.6(2) . . . . ?
O2 C17 C18 C19 173.56(19) . . . . ?
O2 C17 C18 Cl2 -5.5(3) . . . . ?
O2 C17 C22 C21 -174.3(2) . . . . ?

loop_
_smtbx_masks_void_nr
_smtbx_masks_void_average_x
_smtbx_masks_void_average_y
_smtbx_masks_void_average_z
_smtbx_masks_void_volume
_smtbx_masks_void_count_electrons
_smtbx_masks_void_content
1 0.000 -0.280 0.000 338.6 107.0 '10 H2O'
2 0.500 -0.908 0.500 338.6 107.0 '10 H2O'
